data_9017372
loop_
_publ_author_name
'Kihara, K.'
'Matsumoto, T.'
'Imamura, M.'

_publ_section_title
;
 Structural change of orthorhombic-I tridymite with temperature:
 A study based on second-order thermal-vibrational parameters
 Note: hexagonal Gibbs model, T = 733 K
;
_journal_name_full 'Zeitschrift fur Kristallographie'
_journal_page_first 27
_journal_page_last 38
_journal_volume 177
_journal_year 1986
_chemical_compound_source 'synthetic refractory silica brick'
_chemical_formula_sum 'O2 Si'
_chemical_name_mineral Tridymite
_space_group_IT_number 194
_space_group_name_Hall '-P 6c 2c'
_space_group_name_H-M_alt 'P 63/m m c'
_symmetry_space_group_name_H-M 'P 63/m m c'
_cell_angle_alpha 90
_cell_angle_beta 90
_cell_angle_gamma 120
_cell_length_a 5.052
_cell_length_b 5.052
_cell_length_c 8.27
_cell_formula_units_Z 4
_cell_volume 182.794
_database_code_amcsd 0020938
_diffrn_ambient_temperature 733
_exptl_crystal_density_diffrn 2.183
_cod_data_source_file inputs/fixed/downloads/13/13068.cif
_cod_data_source_block 13068
_cod_original_formula_sum 'Si O2'
_cod_database_code 9017372

loop_
_space_group_symop_operation_xyz
x,y,z
-x,-x+y,1/2+z
x,x-y,1/2-z
-x+y,-x,1/2-z
x-y,x,1/2+z
-y,-x,z
y,x,-z
y,-x+y,-z
-y,x-y,z
x-y,-y,1/2+z
-x+y,y,1/2-z
x,y,1/2-z
-x,-y,1/2+z
x,x-y,z
-x,-x+y,-z
x-y,x,-z
-x+y,-x,z
y,x,1/2+z
-y,-x,1/2-z
-y,x-y,1/2-z
y,-x+y,1/2+z
-x+y,y,z
x-y,-y,-z
-x,-y,-z

loop_
_atom_site_aniso_label
_atom_site_aniso_U_11
_atom_site_aniso_U_22
_atom_site_aniso_U_33
_atom_site_aniso_U_12
_atom_site_aniso_U_13
_atom_site_aniso_U_23
Si 0.04577 0.04577 0.04019 0.02289 0.00000 0.00000
O1 0.13344 0.13344 0.04296 0.06672 0.00000 0.00000
O2 0.05586 0.14420 0.13998 0.02803 -0.04619 -0.02310

loop_
_atom_site_label
_atom_site_fract_x
_atom_site_fract_y
_atom_site_fract_z
Si 0.33333 0.66667 0.43780
O1 0.33333 0.66667 0.25000
O2 0.00000 0.50000 0.00000

loop_
_cod_related_entry_id
_cod_related_entry_database
_cod_related_entry_code
1 AMCSD 0020938
